data_7230401
loop_
_publ_author_name
'Singh, Ashutosh S.'
'Ali, Amjad'
'Tiwari, Ranjay K.'
'Behera, Jogendra N.'
'Sun, Shih-Sheng'
'Chandrasekhar, Vadapalli'

_publ_section_title
;
 Thermally induced 1D to 2D polymer conversion accompanied by major
 packing changes in single-crystal-to-single-crystal transformation
;
_journal_issue 17
_journal_name_full CrystEngComm
_journal_page_first 2346
_journal_paper_doi 10.1039/C8CE00089A
_journal_volume 20
_journal_year 2018
_chemical_formula_moiety 'S4  O18  N5  C30  H37'
_chemical_formula_sum 'C60 H74 N10 O36 S8'
_chemical_formula_weight 1767.77
_space_group_IT_number 2
_space_group_name_Hall '-P 1'
_space_group_name_H-M_alt 'P -1'
_symmetry_cell_setting triclinic
_symmetry_Int_Tables_number 2
_symmetry_space_group_name_Hall '-P 1'
_symmetry_space_group_name_H-M 'P -1'
_atom_sites_solution_hydrogens mixed
_audit_conform_dict_location ftp://ftp.iucr.org/pub/cif_core.dic
_audit_conform_dict_name cif_core.dic
_audit_conform_dict_version 2.4.3
_audit_creation_date 2016-08-06T03:12:55-00:00
_audit_creation_method 'WinGX routine CIF_UPDATE'
_audit_update_record
;
2016-09-19 deposited with the CCDC.
2018-04-03 downloaded from the CCDC.
;
_cell_angle_alpha 80.528(2)
_cell_angle_beta 88.607(3)
_cell_angle_gamma 86.101(2)
_cell_formula_units_Z 1
_cell_length_a 9.8533(5)
_cell_length_b 11.0612(6)
_cell_length_c 16.9145(9)
_cell_measurement_reflns_used 9987
_cell_measurement_temperature 100(2)
_cell_measurement_theta_max 30.23
_cell_measurement_theta_min 2.42
_cell_measurement_wavelength 0.71073
_cell_volume 1814.00(17)
_computing_molecular_graphics 'Ortep for Windows (Farrugia, 2012)'
_computing_publication_material 'WinGX publication routines (Farrugia, 2012)'
_computing_structure_refinement 'SHELXL-2014/7 (Sheldrick, 2014)'
_diffrn_ambient_temperature 100(2)
_diffrn_measured_fraction_theta_full 0.982
_diffrn_measured_fraction_theta_max 0.978
_diffrn_measurement_device_type 'Bruker Prospector'
_diffrn_measurement_method '\w scans'
_diffrn_radiation_probe x-ray
_diffrn_radiation_type MoK\a
_diffrn_radiation_wavelength 0.71073
_diffrn_reflns_av_R_equivalents 0.029
_diffrn_reflns_av_unetI/netI 0.0362
_diffrn_reflns_Laue_measured_fraction_full 0.982
_diffrn_reflns_Laue_measured_fraction_max 0.978
_diffrn_reflns_limit_h_max 12
_diffrn_reflns_limit_h_min -12
_diffrn_reflns_limit_k_max 13
_diffrn_reflns_limit_k_min -13
_diffrn_reflns_limit_l_max 15
_diffrn_reflns_limit_l_min -21
_diffrn_reflns_number 24941
_diffrn_reflns_point_group_measured_fraction_full 0.982
_diffrn_reflns_point_group_measured_fraction_max 0.978
_diffrn_reflns_theta_full 25.5
_diffrn_reflns_theta_max 26.37
_diffrn_reflns_theta_min 1.87
_diffrn_standards_number 0
_exptl_absorpt_coefficient_mu 0.351
_exptl_absorpt_correction_T_max 0.7625
_exptl_absorpt_correction_T_min 0.4635
_exptl_absorpt_correction_type multi-scan
_exptl_crystal_colour colorless
_exptl_crystal_density_diffrn 1.618
_exptl_crystal_density_method 'not measured'
_exptl_crystal_description block
_exptl_crystal_F_000 920
_exptl_crystal_size_max 0.3
_exptl_crystal_size_mid 0.12
_exptl_crystal_size_min 0.1
_refine_diff_density_max 0.397
_refine_diff_density_min -0.417
_refine_diff_density_rms 0.067
_refine_ls_extinction_method none
_refine_ls_goodness_of_fit_ref 1.013
_refine_ls_hydrogen_treatment mixed
_refine_ls_matrix_type full
_refine_ls_number_constraints 0
_refine_ls_number_parameters 564
_refine_ls_number_reflns 7260
_refine_ls_number_restraints 12
_refine_ls_restrained_S_all 5.534
_refine_ls_R_factor_all 0.0598
_refine_ls_R_factor_gt 0.0413
_refine_ls_shift/su_max 0.001
_refine_ls_shift/su_mean 0
_refine_ls_structure_factor_coef Fsqd
_refine_ls_weighting_details 'w=1/[\s^2^(Fo^2^)+(0.0535P)^2^+1.5663P] where P=(Fo^2^+2Fc^2^)/3'
_refine_ls_weighting_scheme calc
_refine_ls_wR_factor_gt 0.1012
_refine_ls_wR_factor_ref 0.1107
_reflns_Friedel_coverage 0
_reflns_number_gt 5665
_reflns_number_total 7260
_reflns_threshold_expression 'I > 2\s(I)'
_cod_data_source_file c8ce00089a2.cif
_cod_data_source_block crystal_2_ph
_cod_depositor_comments 'Adding full bibliography for 7230398--7230403.cif.'
_cod_database_code 7230401
_shelx_estimated_absorpt_t_min 0.902
_shelx_estimated_absorpt_t_max 0.966

loop_
_symmetry_equiv_pos_as_xyz
'x, y, z'
'-x, -y, -z'

loop_
_atom_site_label
_atom_site_type_symbol
_atom_site_fract_x
_atom_site_fract_y
_atom_site_fract_z
_atom_site_U_iso_or_equiv
_atom_site_adp_type
_atom_site_occupancy
_atom_site_site_symmetry_order
_atom_site_calc_flag
_atom_site_refinement_flags_posn
_atom_site_refinement_flags_adp
_atom_site_refinement_flags_occupancy
_atom_site_disorder_assembly
_atom_site_disorder_group
S1 S -0.24045(5) 0.83023(5) 0.03312(3) 0.01667(14) Uani 1 1 d . . . . .
S4 S -0.30737(6) 0.87783(5) 0.62054(4) 0.02028(14) Uani 1 1 d . . . . .
S2 S 0.07135(6) 0.58859(5) 0.20904(3) 0.01740(14) Uani 1 1 d . . . . .
S3 S -0.15848(6) 0.75576(6) 0.40340(4) 0.02046(14) Uani 1 1 d . . . . .
O3 O -0.12144(15) 0.90063(14) 0.01078(10) 0.0191(4) Uani 1 1 d . . . . .
O2 O -0.36655(15) 0.90419(15) 0.01533(10) 0.0225(4) Uani 1 1 d . . . . .
O1 O -0.24318(18) 0.79905(16) 0.12693(10) 0.0235(4) Uani 1 1 d . . . . .
O7 O 0.19606(16) 0.64932(15) 0.21885(11) 0.0257(4) Uani 1 1 d . . . . .
O4 O -0.23174(17) 0.71588(15) 0.00218(11) 0.0258(4) Uani 1 1 d . . . . .
O2W O 1.45435(18) -0.10542(17) 0.15432(12) 0.0278(4) Uani 1 1 d D . . . .
O15 O -0.26289(17) 0.74913(15) 0.63773(11) 0.0264(4) Uani 1 1 d . . . . .
O11 O -0.13542(18) 0.64082(16) 0.45660(10) 0.0281(4) Uani 1 1 d . . . . .
O14 O -0.19363(16) 0.95606(15) 0.60417(12) 0.0295(4) Uani 1 1 d . . . . .
O12 O -0.28848(16) 0.82252(17) 0.41836(11) 0.0293(4) Uani 1 1 d . . . . .
O5 O -0.00341(18) 0.56800(17) 0.28849(10) 0.0315(4) Uani 1 1 d . . . . .
O8 O 0.10347(19) 0.47101(16) 0.18398(12) 0.0339(5) Uani 1 1 d . . . . .
O6 O -0.01766(17) 0.67018(19) 0.15333(10) 0.0348(5) Uani 1 1 d . . . . .
O1W O -0.6201(2) 1.03856(19) 0.73551(13) 0.0337(5) Uani 1 1 d D . . . .
O16 O -0.39999(18) 0.91701(18) 0.68025(11) 0.0335(4) Uani 1 1 d . . . . .
O10 O -0.04756(17) 0.83604(16) 0.40548(13) 0.0343(5) Uani 1 1 d . . . . .
O9 O -0.1708(2) 0.7299(2) 0.31873(11) 0.0380(5) Uani 1 1 d D . . . .
N4 N 1.2055(2) 0.00136(18) 0.17698(12) 0.0215(4) Uani 1 1 d . . . . .
N2 N 0.9498(2) 0.17158(18) 0.40174(12) 0.0221(4) Uani 1 1 d . . . . .
H2 H 1.0275 0.1278 0.4002 0.027 Uiso 1 1 calc DR U . . .
N5 N 0.1211(2) 0.77250(19) -0.00281(12) 0.0229(5) Uani 1 1 d . . . . .
N1 N 0.1978(2) 0.71864(19) 0.39655(12) 0.0226(5) Uani 1 1 d D . . . .
C8 C 0.7083(2) 0.3074(2) 0.40641(13) 0.0187(5) Uani 1 1 d . . . . .
C16 C 0.5505(2) 0.3258(2) 0.21816(14) 0.0200(5) Uani 1 1 d . . . . .
H16B H 0.5501 0.2388 0.2283 0.024 Uiso 1 1 calc R U . . .
C15 C 0.6728(2) 0.3823(2) 0.20171(13) 0.0180(5) Uani 1 1 d . . . . .
C4 C 0.3097(2) 0.5217(2) 0.41627(14) 0.0202(5) Uani 1 1 d . . . . .
H4B H 0.3066 0.4351 0.4304 0.024 Uiso 1 1 calc R U . . .
C19 C 0.8267(2) 0.1928(2) 0.20461(14) 0.0194(5) Uani 1 1 d . . . . .
H19B H 0.7499 0.1448 0.2146 0.023 Uiso 1 1 calc R U . . .
C3 C 0.4326(2) 0.5742(2) 0.39371(14) 0.0190(5) Uani 1 1 d . . . . .
C27 C 0.3565(2) 0.6284(2) -0.00350(14) 0.0215(5) Uani 1 1 d . . . . .
C9 C 0.8318(2) 0.3640(2) 0.39299(14) 0.0214(5) Uani 1 1 d . . . . .
H9B H 0.8325 0.4509 0.3857 0.026 Uiso 1 1 calc R U . . .
C17 C 0.4303(2) 0.3969(2) 0.21957(14) 0.0193(5) Uani 1 1 d . . . . .
H17B H 0.347 0.3586 0.2309 0.023 Uiso 1 1 calc R U . . .
C14 C 0.6681(2) 0.5103(2) 0.18731(14) 0.0210(5) Uani 1 1 d . . . . .
H14B H 0.7498 0.5512 0.1761 0.025 Uiso 1 1 calc R U . . .
C20 C 0.9614(2) 0.1282(2) 0.19700(13) 0.0192(5) Uani 1 1 d . . . . .
C6 C 0.5628(2) 0.5009(2) 0.39289(14) 0.0206(5) Uani 1 1 d . . . . .
H6B H 0.6429 0.5439 0.3812 0.025 Uiso 1 1 calc R U . . .
C13 C 0.5457(2) 0.5777(2) 0.18934(14) 0.0204(5) Uani 1 1 d . . . . .
H13B H 0.543 0.6649 0.1797 0.025 Uiso 1 1 calc R U . . .
C22 C 1.2024(2) 0.1225(2) 0.17533(14) 0.0224(5) Uani 1 1 d . . . . .
H22B H 1.2844 0.1635 0.167 0.027 Uiso 1 1 calc R U . . .
C5 C 0.1933(2) 0.5972(2) 0.41769(14) 0.0209(5) Uani 1 1 d . . . . .
H5B H 0.1092 0.5628 0.4338 0.025 Uiso 1 1 calc R U . . .
C18 C 0.8066(2) 0.3146(2) 0.19825(13) 0.0189(5) Uani 1 1 d . . . . .
H18B H 0.8846 0.3614 0.1909 0.023 Uiso 1 1 calc R U . . .
C7 C 0.5767(2) 0.3783(2) 0.40732(14) 0.0220(5) Uani 1 1 d . . . . .
H7B H 0.497 0.3344 0.4188 0.026 Uiso 1 1 calc R U . . .
C21 C 1.0821(2) 0.1886(2) 0.18547(14) 0.0216(5) Uani 1 1 d . . . . .
H21B H 1.0809 0.2748 0.1847 0.026 Uiso 1 1 calc R U . . .
C29 C 0.1144(2) 0.6527(2) -0.00010(15) 0.0242(5) Uani 1 1 d . . . . .
H29B H 0.0282 0.6186 0.002 0.029 Uiso 1 1 calc R U . . .
C10 C 0.9513(2) 0.2941(2) 0.39045(15) 0.0223(5) Uani 1 1 d . . . . .
H10B H 1.0349 0.3323 0.3807 0.027 Uiso 1 1 calc R U . . .
C28 C 0.2311(3) 0.5772(2) -0.00030(15) 0.0250(5) Uani 1 1 d . . . . .
H28B H 0.2262 0.4912 0.0017 0.03 Uiso 1 1 calc R U . . .
C24 C 0.9690(3) 0.0014(2) 0.19885(15) 0.0252(5) Uani 1 1 d . . . . .
H24B H 0.8889 -0.0424 0.207 0.03 Uiso 1 1 calc R U . . .
C11 C 0.8350(2) 0.1126(2) 0.41533(15) 0.0234(5) Uani 1 1 d . . . . .
H11B H 0.8381 0.0255 0.423 0.028 Uiso 1 1 calc R U . . .
C26 C 0.3587(2) 0.7543(2) -0.00746(15) 0.0243(5) Uani 1 1 d . . . . .
H26B H 0.4431 0.7918 -0.0111 0.029 Uiso 1 1 calc R U . . .
C12 C 0.7128(2) 0.1795(2) 0.41797(14) 0.0213(5) Uani 1 1 d . . . . .
H12B H 0.631 0.1384 0.4277 0.026 Uiso 1 1 calc R U . . .
C25 C 0.2390(3) 0.8248(2) -0.00619(15) 0.0250(5) Uani 1 1 d . . . . .
H25B H 0.2404 0.9109 -0.0077 0.03 Uiso 1 1 calc R U . . .
C1 C 0.3125(3) 0.7721(2) 0.37297(16) 0.0257(6) Uani 1 1 d . . . . .
H1B H 0.3116 0.8588 0.3578 0.031 Uiso 1 1 calc R U . . .
C2 C 0.4319(2) 0.7013(2) 0.37077(15) 0.0236(5) Uani 1 1 d . . . . .
H2B H 0.5139 0.7387 0.3537 0.028 Uiso 1 1 calc R U . . .
C23 C 1.0929(3) -0.0603(2) 0.18880(16) 0.0272(6) Uani 1 1 d . . . . .
H23B H 1.0981 -0.1467 0.1903 0.033 Uiso 1 1 calc R U . . .
C30A C 0.4923(3) 0.5606(3) -0.00340(16) 0.0175(12) Uani 0.846(13) 1 d . . P A 2
O13 O -0.39446(16) 0.89857(17) 0.54331(10) 0.0293(4) Uani 1 1 d . . . . .
H13A H -0.3501 0.8709 0.5064 0.044 Uiso 1 1 calc R U . . .
C30B C 0.4340(19) 0.4973(16) 0.0043(8) 0.012(6) Uiso 0.154(13) 1 d . . P A 1
N3 N 0.4301(2) 0.51989(18) 0.20499(12) 0.0189(4) Uani 1 1 d . . . . .
H1A H -0.179(4) 0.757(3) 0.139(2) 0.053(11) Uiso 1 1 d . . . . .
H4 H 1.283(3) -0.037(3) 0.1697(16) 0.030(7) Uiso 1 1 d . . . . .
H5 H 0.044(4) 0.823(3) 0.004(2) 0.059(10) Uiso 1 1 d . . . . .
H1 H 0.115(4) 0.774(3) 0.396(2) 0.061(10) Uiso 1 1 d . . . . .
H3 H 0.348(4) 0.562(3) 0.209(2) 0.060(10) Uiso 1 1 d . . . . .
H30A H 0.580(3) 0.602(3) -0.0119(17) 0.039(8) Uiso 1 1 d . . . . .
H1W2 H 1.487(3) -0.082(3) 0.1101(12) 0.061(12) Uiso 1 1 d D . . . .
H2W2 H 1.512(3) -0.082(3) 0.1848(16) 0.054(11) Uiso 1 1 d D . . . .
H1W1 H -0.561(3) 1.011(3) 0.7090(18) 0.065(13) Uiso 1 1 d D . . . .
H2W1 H -0.662(4) 1.090(3) 0.706(2) 0.093(16) Uiso 1 1 d D . . . .
H9A H -0.111(5) 0.684(5) 0.302(4) 0.17(3) Uiso 1 1 d D . . . .

loop_
_atom_site_aniso_label
_atom_site_aniso_U_11
_atom_site_aniso_U_22
_atom_site_aniso_U_33
_atom_site_aniso_U_23
_atom_site_aniso_U_13
_atom_site_aniso_U_12
S1 0.0113(3) 0.0123(3) 0.0259(3) -0.0025(2) 0.0001(2) 0.0018(2)
S4 0.0167(3) 0.0179(3) 0.0256(3) -0.0022(2) 0.0005(2) -0.0001(2)
S2 0.0156(3) 0.0141(3) 0.0215(3) -0.0006(2) 0.0000(2) 0.0004(2)
S3 0.0173(3) 0.0193(3) 0.0244(3) -0.0030(2) -0.0009(2) 0.0006(2)
O3 0.0109(7) 0.0137(8) 0.0314(9) -0.0013(7) 0.0013(6) 0.0019(6)
O2 0.0115(8) 0.0191(9) 0.0354(10) -0.0015(7) -0.0027(7) 0.0035(6)
O1 0.0186(9) 0.0221(10) 0.0272(9) 0.0004(7) 0.0012(7) 0.0049(7)
O7 0.0148(8) 0.0167(9) 0.0466(11) -0.0088(8) 0.0005(7) 0.0007(7)
O4 0.0254(9) 0.0162(9) 0.0368(10) -0.0079(8) -0.0008(8) -0.0008(7)
O2W 0.0200(9) 0.0303(11) 0.0330(11) -0.0071(9) 0.0025(8) 0.0040(8)
O15 0.0266(9) 0.0158(9) 0.0346(10) 0.0027(7) -0.0028(8) -0.0010(7)
O11 0.0299(10) 0.0233(10) 0.0281(10) 0.0029(8) 0.0032(8) 0.0003(8)
O14 0.0172(9) 0.0162(9) 0.0535(12) -0.0018(8) 0.0019(8) 0.0002(7)
O12 0.0170(9) 0.0379(11) 0.0337(10) -0.0108(8) -0.0036(7) 0.0059(8)
O5 0.0312(10) 0.0340(11) 0.0261(10) 0.0021(8) 0.0065(8) 0.0009(8)
O8 0.0334(10) 0.0215(10) 0.0495(12) -0.0137(9) 0.0046(9) -0.0042(8)
O6 0.0206(9) 0.0532(13) 0.0246(10) 0.0046(9) -0.0005(7) 0.0150(8)
O1W 0.0245(10) 0.0303(12) 0.0426(12) 0.0046(10) -0.0052(9) 0.0003(9)
O16 0.0285(10) 0.0393(12) 0.0346(11) -0.0135(9) 0.0069(8) -0.0013(8)
O10 0.0188(9) 0.0164(9) 0.0672(14) -0.0060(9) -0.0013(9) 0.0003(7)
O9 0.0417(12) 0.0481(13) 0.0228(10) -0.0062(9) -0.0036(8) 0.0105(10)
N4 0.0197(10) 0.0171(11) 0.0269(11) -0.0053(9) -0.0032(8) 0.0086(9)
N2 0.0178(10) 0.0189(11) 0.0284(11) -0.0031(9) -0.0046(8) 0.0068(8)
N5 0.0183(10) 0.0254(12) 0.0228(11) -0.0040(9) 0.0016(8) 0.0134(9)
N1 0.0190(10) 0.0217(12) 0.0270(11) -0.0055(9) -0.0033(8) 0.0054(9)
C8 0.0195(11) 0.0182(12) 0.0177(11) -0.0022(9) -0.0004(9) 0.0020(9)
C16 0.0224(12) 0.0155(12) 0.0209(12) -0.0006(9) -0.0016(9) 0.0015(9)
C15 0.0183(11) 0.0207(13) 0.0147(11) -0.0037(9) -0.0017(9) 0.0038(9)
C4 0.0226(12) 0.0168(12) 0.0206(12) -0.0012(10) -0.0015(10) -0.0015(10)
C19 0.0179(11) 0.0196(13) 0.0209(12) -0.0035(10) -0.0004(9) -0.0017(9)
C3 0.0189(11) 0.0173(12) 0.0212(12) -0.0053(9) -0.0021(9) 0.0021(9)
C27 0.0174(12) 0.0269(14) 0.0184(12) -0.0040(10) -0.0025(9) 0.0131(10)
C9 0.0218(12) 0.0139(12) 0.0282(13) -0.0025(10) -0.0018(10) -0.0001(9)
C17 0.0172(11) 0.0197(13) 0.0211(12) -0.0033(10) 0.0002(9) -0.0022(9)
C14 0.0174(11) 0.0203(13) 0.0252(12) -0.0042(10) 0.0009(9) 0.0001(9)
C20 0.0217(12) 0.0175(12) 0.0173(11) -0.0010(9) -0.0034(9) 0.0035(9)
C6 0.0160(11) 0.0205(13) 0.0256(13) -0.0047(10) -0.0005(9) -0.0004(9)
C13 0.0211(12) 0.0165(12) 0.0232(12) -0.0031(10) -0.0010(10) 0.0022(9)
C22 0.0203(12) 0.0212(13) 0.0262(13) -0.0057(10) -0.0035(10) -0.0007(10)
C5 0.0172(11) 0.0241(14) 0.0216(12) -0.0049(10) -0.0018(9) 0.0002(10)
C18 0.0182(11) 0.0183(13) 0.0202(12) -0.0036(9) -0.0012(9) -0.0002(9)
C7 0.0182(12) 0.0213(13) 0.0265(13) -0.0050(10) 0.0003(10) 0.0006(10)
C21 0.0243(12) 0.0145(12) 0.0263(13) -0.0050(10) -0.0033(10) 0.0025(10)
C29 0.0159(12) 0.0303(15) 0.0276(13) -0.0068(11) 0.0035(10) -0.0056(10)
C10 0.0185(12) 0.0219(13) 0.0267(13) -0.0050(10) -0.0023(10) -0.0003(10)
C28 0.0348(14) 0.0141(12) 0.0256(13) -0.0024(10) 0.0027(11) 0.0004(10)
C24 0.0226(12) 0.0191(13) 0.0339(14) -0.0046(11) -0.0011(11) 0.0004(10)
C11 0.0266(13) 0.0142(12) 0.0281(13) -0.0008(10) -0.0023(10) 0.0017(10)
C26 0.0176(12) 0.0309(15) 0.0259(13) -0.0076(11) -0.0003(10) -0.0047(10)
C12 0.0203(12) 0.0168(13) 0.0265(13) -0.0015(10) -0.0007(10) -0.0031(9)
C25 0.0376(15) 0.0121(12) 0.0258(13) -0.0061(10) 0.0036(11) -0.0003(10)
C1 0.0274(13) 0.0151(13) 0.0345(14) -0.0040(11) -0.0022(11) 0.0012(10)
C2 0.0207(12) 0.0194(13) 0.0311(14) -0.0045(10) -0.0017(10) -0.0019(10)
C23 0.0305(14) 0.0128(13) 0.0373(15) -0.0027(11) -0.0018(11) 0.0029(10)
C30A 0.0114(18) 0.020(2) 0.0210(15) -0.0027(12) -0.0006(11) 0.0027(12)
O13 0.0186(9) 0.0399(12) 0.0267(10) -0.0016(8) -0.0014(7) 0.0078(8)
N3 0.0149(10) 0.0195(11) 0.0217(10) -0.0039(8) 0.0002(8) 0.0038(8)

loop_
_atom_type_symbol
_atom_type_description
_atom_type_scat_dispersion_real
_atom_type_scat_dispersion_imag
_atom_type_scat_source
S S 0.1246 0.1234 'International Tables Vol C Tables 4.2.6.8 and 6.1.1.4'
O O 0.0106 0.006 'International Tables Vol C Tables 4.2.6.8 and 6.1.1.4'
N N 0.0061 0.0033 'International Tables Vol C Tables 4.2.6.8 and 6.1.1.4'
C C 0.0033 0.0016 'International Tables Vol C Tables 4.2.6.8 and 6.1.1.4'
H H 0 0 'International Tables Vol C Tables 4.2.6.8 and 6.1.1.4'

loop_
_geom_angle_atom_site_label_1
_geom_angle_atom_site_label_2
_geom_angle_atom_site_label_3
_geom_angle
_geom_angle_site_symmetry_1
O4 S1 O2 114.42(10) .
O4 S1 O3 111.94(10) .
O2 S1 O3 112.02(9) .
O4 S1 O1 107.85(10) .
O2 S1 O1 103.12(10) .
O3 S1 O1 106.73(10) .
O16 S4 O15 113.54(11) .
O16 S4 O14 112.07(11) .
O15 S4 O14 112.13(10) .
O16 S4 O13 103.45(10) .
O15 S4 O13 108.01(11) .
O14 S4 O13 106.95(11) .
O8 S2 O6 112.74(12) .
O8 S2 O7 110.53(10) .
O6 S2 O7 109.24(11) .
O8 S2 O5 108.73(11) .
O6 S2 O5 106.78(10) .
O7 S2 O5 108.69(11) .
O11 S3 O10 111.85(11) .
O11 S3 O12 113.66(11) .
O10 S3 O12 109.33(11) .
O11 S3 O9 108.73(12) .
O10 S3 O9 108.85(12) .
O12 S3 O9 104.04(11) .
S1 O1 H1A 107(3) .
H1W2 O2W H2W2 101(3) .
H1W1 O1W H2W1 106(3) .
S3 O9 H9A 118(4) .
C22 N4 C23 121.7(2) .
C22 N4 H4 118.1(19) .
C23 N4 H4 120.2(19) .
C10 N2 C11 122.8(2) .
C10 N2 H2 118.6 .
C11 N2 H2 118.6 .
C29 N5 C25 122.1(2) .
C29 N5 H5 121(2) .
C25 N5 H5 116(2) .
C1 N1 C5 122.6(2) .
C1 N1 H1 116(2) .
C5 N1 H1 121(2) .
C12 C8 C9 117.8(2) .
C12 C8 C7 119.9(2) .
C9 C8 C7 122.3(2) .
C17 C16 C15 119.7(2) .
C17 C16 H16B 120.2 .
C15 C16 H16B 120.2 .
C14 C15 C16 118.0(2) .
C14 C15 C18 118.0(2) .
C16 C15 C18 123.9(2) .
C5 C4 C3 118.9(2) .
C5 C4 H4B 120.5 .
C3 C4 H4B 120.5 .
C18 C19 C20 123.8(2) .
C18 C19 H19B 118.1 .
C20 C19 H19B 118.1 .
C2 C3 C4 118.7(2) .
C2 C3 C6 118.7(2) .
C4 C3 C6 122.7(2) .
C26 C27 C28 118.5(2) .
C26 C27 C30A 115.4(2) .
C28 C27 C30A 126.2(2) .
C26 C27 C30B 150.1(7) .
C28 C27 C30B 91.3(7) .
C10 C9 C8 120.1(2) .
C10 C9 H9B 120 .
C8 C9 H9B 120 .
N3 C17 C16 120.4(2) .
N3 C17 H17B 119.8 .
C16 C17 H17B 119.8 .
C13 C14 C15 120.3(2) .
C13 C14 H14B 119.9 .
C15 C14 H14B 119.9 .
C24 C20 C21 118.0(2) .
C24 C20 C19 118.8(2) .
C21 C20 C19 123.1(2) .
C7 C6 C3 124.9(2) .
C7 C6 H6B 117.5 .
C3 C6 H6B 117.5 .
N3 C13 C14 119.9(2) .
N3 C13 H13B 120.1 .
C14 C13 H13B 120.1 .
N4 C22 C21 120.8(2) .
N4 C22 H22B 119.6 .
C21 C22 H22B 119.6 .
N1 C5 C4 120.3(2) .
N1 C5 H5B 119.8 .
C4 C5 H5B 119.8 .
C19 C18 C15 125.2(2) .
C19 C18 H18B 117.4 .
C15 C18 H18B 117.4 .
C6 C7 C8 123.7(2) .
C6 C7 H7B 118.1 .
C8 C7 H7B 118.1 .
C22 C21 C20 119.5(2) .
C22 C21 H21B 120.3 .
C20 C21 H21B 120.3 .
N5 C29 C28 120.6(2) .
N5 C29 H29B 119.7 .
C28 C29 H29B 119.7 .
N2 C10 C9 119.6(2) .
N2 C10 H10B 120.2 .
C9 C10 H10B 120.2 .
C29 C28 C27 119.0(2) .
C29 C28 H28B 120.5 .
C27 C28 H28B 120.5 .
C23 C24 C20 120.0(2) .
C23 C24 H24B 120 .
C20 C24 H24B 120 .
N2 C11 C12 119.3(2) .
N2 C11 H11B 120.3 .
C12 C11 H11B 120.3 .
C25 C26 C27 119.9(2) .
C25 C26 H26B 120.1 .
C27 C26 H26B 120.1 .
C11 C12 C8 120.3(2) .
C11 C12 H12B 119.8 .
C8 C12 H12B 119.8 .
N5 C25 C26 120.0(2) .
N5 C25 H25B 120 .
C26 C25 H25B 120 .
N1 C1 C2 119.6(2) .
N1 C1 H1B 120.2 .
C2 C1 H1B 120.2 .
C1 C2 C3 119.8(2) .
C1 C2 H2B 120.1 .
C3 C2 H2B 120.1 .
N4 C23 C24 120.0(2) .
N4 C23 H23B 120 .
C24 C23 H23B 120 .
C30A C30A C27 122.8(3) 2_665
C30A C30A H30A 113.5(17) 2_665
C27 C30A H30A 123.6(17) .
S4 O13 H13A 109.5 .
C30B C30B C27 112.7(19) 2_665
C17 N3 C13 121.7(2) .
C17 N3 H3 116(2) .
C13 N3 H3 122(2) .

loop_
_geom_bond_atom_site_label_1
_geom_bond_atom_site_label_2
_geom_bond_distance
_geom_bond_site_symmetry_2
S1 O4 1.4429(17) .
S1 O2 1.4501(16) .
S1 O3 1.4595(16) .
S1 O1 1.5673(18) .
S4 O16 1.4444(18) .
S4 O15 1.4451(17) .
S4 O14 1.4558(18) .
S4 O13 1.5570(18) .
S2 O8 1.4458(18) .
S2 O6 1.4575(18) .
S2 O7 1.4655(17) .
S2 O5 1.5081(18) .
S3 O11 1.4393(18) .
S3 O10 1.4589(18) .
S3 O12 1.4722(17) .
S3 O9 1.515(2) .
O1 H1A 0.77(3) .
O2W H1W2 0.817(18) .
O2W H2W2 0.858(17) .
O1W H1W1 0.803(14) .
O1W H2W1 0.797(14) .
O9 H9A 0.82(2) .
N4 C22 1.334(3) .
N4 C23 1.336(3) .
N4 H4 0.87(3) .
N2 C10 1.338(3) .
N2 C11 1.340(3) .
N2 H2 0.88 .
N5 C29 1.325(3) .
N5 C25 1.328(3) .
N5 H5 0.93(4) .
N1 C1 1.333(3) .
N1 C5 1.336(3) .
N1 H1 0.99(4) .
C8 C12 1.394(3) .
C8 C9 1.403(3) .
C8 C7 1.470(3) .
C16 C17 1.379(3) .
C16 C15 1.396(3) .
C16 H16B 0.95 .
C15 C14 1.395(3) .
C15 C18 1.476(3) .
C4 C5 1.374(3) .
C4 C3 1.397(3) .
C4 H4B 0.95 .
C19 C18 1.336(3) .
C19 C20 1.477(3) .
C19 H19B 0.95 .
C3 C2 1.395(3) .
C3 C6 1.471(3) .
C27 C26 1.384(4) .
C27 C28 1.390(4) .
C27 C30A 1.489(3) .
C27 C30B 1.580(17) .
C9 C10 1.367(3) .
C9 H9B 0.95 .
C17 N3 1.342(3) .
C17 H17B 0.95 .
C14 C13 1.377(3) .
C14 H14B 0.95 .
C20 C24 1.395(3) .
C20 C21 1.397(3) .
C6 C7 1.336(3) .
C6 H6B 0.95 .
C13 N3 1.343(3) .
C13 H13B 0.95 .
C22 C21 1.372(3) .
C22 H22B 0.95 .
C5 H5B 0.95 .
C18 H18B 0.95 .
C7 H7B 0.95 .
C21 H21B 0.95 .
C29 C28 1.375(3) .
C29 H29B 0.95 .
C10 H10B 0.95 .
C28 H28B 0.95 .
C24 C23 1.378(3) .
C24 H24B 0.95 .
C11 C12 1.373(3) .
C11 H11B 0.95 .
C26 C25 1.370(3) .
C26 H26B 0.95 .
C12 H12B 0.95 .
C25 H25B 0.95 .
C1 C2 1.371(3) .
C1 H1B 0.95 .
C2 H2B 0.95 .
C23 H23B 0.95 .
C30A C30A 1.325(7) 2_665
C30A H30A 1.00(3) .
O13 H13A 0.84 .
C30B C30B 1.31(4) 2_665
N3 H3 0.91(4) .

loop_
_geom_torsion_atom_site_label_1
_geom_torsion_atom_site_label_2
_geom_torsion_atom_site_label_3
_geom_torsion_atom_site_label_4
_geom_torsion
_geom_torsion_site_symmetry_4
C17 C16 C15 C14 0.1(3) .
C17 C16 C15 C18 -179.6(2) .
C5 C4 C3 C2 -2.2(3) .
C5 C4 C3 C6 178.1(2) .
C12 C8 C9 C10 0.9(3) .
C7 C8 C9 C10 -178.1(2) .
C15 C16 C17 N3 0.2(3) .
C16 C15 C14 C13 -0.1(3) .
C18 C15 C14 C13 179.6(2) .
C18 C19 C20 C24 -175.3(2) .
C18 C19 C20 C21 2.6(4) .
C2 C3 C6 C7 -174.6(2) .
C4 C3 C6 C7 5.2(4) .
C15 C14 C13 N3 -0.2(4) .
C23 N4 C22 C21 -0.3(4) .
C1 N1 C5 C4 0.4(4) .
C3 C4 C5 N1 1.1(3) .
C20 C19 C18 C15 176.9(2) .
C14 C15 C18 C19 -174.7(2) .
C16 C15 C18 C19 5.0(4) .
C3 C6 C7 C8 -179.7(2) .
C12 C8 C7 C6 -176.6(2) .
C9 C8 C7 C6 2.4(4) .
N4 C22 C21 C20 -0.5(4) .
C24 C20 C21 C22 0.9(3) .
C19 C20 C21 C22 -177.0(2) .
C25 N5 C29 C28 0.3(4) .
C11 N2 C10 C9 0.3(4) .
C8 C9 C10 N2 -0.8(4) .
N5 C29 C28 C27 -0.1(4) .
C26 C27 C28 C29 -0.9(4) .
C30A C27 C28 C29 179.4(2) .
C30B C27 C28 C29 176.3(5) .
C21 C20 C24 C23 -0.5(4) .
C19 C20 C24 C23 177.5(2) .
C10 N2 C11 C12 0.0(4) .
C28 C27 C26 C25 1.6(4) .
C30A C27 C26 C25 -178.6(2) .
C30B C27 C26 C25 -172.6(11) .
N2 C11 C12 C8 0.2(4) .
C9 C8 C12 C11 -0.6(3) .
C7 C8 C12 C11 178.5(2) .
C29 N5 C25 C26 0.4(4) .
C27 C26 C25 N5 -1.4(4) .
C5 N1 C1 C2 -0.7(4) .
N1 C1 C2 C3 -0.4(4) .
C4 C3 C2 C1 1.9(4) .
C6 C3 C2 C1 -178.3(2) .
C22 N4 C23 C24 0.7(4) .
C20 C24 C23 N4 -0.3(4) .
C26 C27 C30A C30A 177.2(3) 2_665
C28 C27 C30A C30A -3.0(5) 2_665
C26 C27 C30B C30B -12(2) 2_665
C28 C27 C30B C30B 173.4(15) 2_665
C16 C17 N3 C13 -0.6(3) .
C14 C13 N3 C17 0.6(3) .
